data_4335533
loop_
_publ_author_name
'Lo\"ic Donato'
'Catherine E. McCusker'
'Felix N. Castellano'
'Eli Zysman-Colman'

_publ_section_title
;
 Mono- and Dinuclear Cationic Iridium(III) Complexes Bearing a
 2,5-Dipyridylpyrazine (2,5-dpp) Ligand
;
_journal_name_full 'Inorganic Chemistry'
_journal_page_first 8495
_journal_page_last 8504
_journal_paper_doi 10.1021/ic400478d
_journal_volume 52
_journal_year 2013
_chemical_compound_source 'synthesis as described'
_chemical_formula_moiety 'C58 H72 F12 Ir2 N8 P2'
_chemical_formula_sum 'C62 H48 F12 Ir2 N10 P2'
_chemical_formula_weight 1607.44
_chemical_name_systematic
;
 ?
;
_space_group_IT_number 2
_symmetry_cell_setting triclinic
_symmetry_Int_Tables_number 2
_symmetry_space_group_name_Hall '-P 1'
_symmetry_space_group_name_H-M 'P -1'
_atom_sites_solution_hydrogens geom
_atom_sites_solution_primary direct
_atom_sites_solution_secondary difmap
_audit_conform_dict_location ftp://ftp.iucr.org/pub/cif_core.dic
_audit_conform_dict_name cif_core.dic
_audit_conform_dict_version 2.4
_audit_creation_date 2012-09-12T11:44:35-00:00
_audit_creation_method 'WinGX routine CIF_UPDATE'
_cell_angle_alpha 101.3300(10)
_cell_angle_beta 90.0170(10)
_cell_angle_gamma 90.0290(10)
_cell_formula_units_Z 2
_cell_length_a 11.2607(2)
_cell_length_b 14.4336(3)
_cell_length_c 20.5151(4)
_cell_measurement_reflns_used 9608
_cell_measurement_temperature 130(2)
_cell_measurement_theta_max 69.6867
_cell_measurement_theta_min 4.4992
_cell_measurement_wavelength 1.54186
_cell_volume 3269.39(11)
_computing_cell_refinement 'SAINT V7.68A integration software'
_computing_data_collection 'Bruker APEX2 software'
_computing_data_reduction 'SORTAV (Blessing, 1995)'
_computing_molecular_graphics 'Ortep-3 for Windows (Farrugia, 1997)'
_computing_publication_material 'WinGX publication routines (Farrugia, 1999)'
_computing_structure_refinement 'SHELXL-97 (Sheldrick, 2008)'
_computing_structure_solution 'SHELXS-86 (Sheldrick, 1986)'
_diffrn_ambient_temperature 130(2)
_diffrn_detector 'APEX-II CCD'
_diffrn_measured_fraction_theta_full 0.94
_diffrn_measured_fraction_theta_max 0.94
_diffrn_measurement_device '\k-geometry diffractometer'
_diffrn_measurement_device_type 'Bruker APEX-II'
_diffrn_measurement_method '\f or \w oscillation scans'
_diffrn_orient_matrix_type 'x-axis to radiation source'
_diffrn_orient_matrix_UB_11 -0.796262E-1
_diffrn_orient_matrix_UB_12 0.612773E-2
_diffrn_orient_matrix_UB_13 -0.203249E-1
_diffrn_orient_matrix_UB_21 -0.29354E-1
_diffrn_orient_matrix_UB_22 -0.55422E-1
_diffrn_orient_matrix_UB_23 0.179352E-1
_diffrn_orient_matrix_UB_31 -0.261592E-1
_diffrn_orient_matrix_UB_32 0.434009E-1
_diffrn_orient_matrix_UB_33 0.416731E-1
_diffrn_radiation_monochromator graphite
_diffrn_radiation_probe x-ray
_diffrn_radiation_type CuK\a
_diffrn_radiation_wavelength 1.54186
_diffrn_reflns_av_R_equivalents 0.0253
_diffrn_reflns_av_unetI/netI 0.0458
_diffrn_reflns_limit_h_max 13
_diffrn_reflns_limit_h_min -13
_diffrn_reflns_limit_k_max 17
_diffrn_reflns_limit_k_min -15
_diffrn_reflns_limit_l_max 24
_diffrn_reflns_limit_l_min -20
_diffrn_reflns_number 15790
_diffrn_reflns_reduction_process
;
 Scaled and merged with Sortav
 R.H. Blessing, (1987) Cryst. Rev. 1, 3-58
 R.H. Blessing, (1989) J. Appl. Cryst. 22, 396-397
;
_diffrn_reflns_theta_full 70
_diffrn_reflns_theta_max 70.01
_diffrn_reflns_theta_min 2.2
_diffrn_source 'sealed x-ray tube'
_exptl_absorpt_coefficient_mu 8.923
_exptl_absorpt_correction_T_max 0.753
_exptl_absorpt_correction_T_min 0.54
_exptl_absorpt_correction_type multi-scan
_exptl_absorpt_process_details
;
SADABS-2008/1 - Bruker AXS area detector scaling and absorption correction
;
_exptl_crystal_colour green
_exptl_crystal_density_diffrn 1.633
_exptl_crystal_description prism
_exptl_crystal_F_000 1564
_exptl_crystal_size_max 0.2
_exptl_crystal_size_mid 0.14
_exptl_crystal_size_min 0.04
_refine_diff_density_max 3.361
_refine_diff_density_min -1.741
_refine_diff_density_rms 0.251
_refine_ls_extinction_method none
_refine_ls_goodness_of_fit_ref 1.077
_refine_ls_hydrogen_treatment constr
_refine_ls_matrix_type full
_refine_ls_number_parameters 501
_refine_ls_number_reflns 11660
_refine_ls_number_restraints 2
_refine_ls_restrained_S_all 1.077
_refine_ls_R_factor_all 0.0928
_refine_ls_R_factor_gt 0.0837
_refine_ls_shift/su_max 0.046
_refine_ls_shift/su_mean 0.002
_refine_ls_structure_factor_coef Fsqd
_refine_ls_weighting_details 'calc w=1/[\s^2^(Fo^2^)+(0.0990P)^2^+61.1916P] where P=(Fo^2^+2Fc^2^)/3'
_refine_ls_weighting_scheme calc
_refine_ls_wR_factor_gt 0.2122
_refine_ls_wR_factor_ref 0.22
_reflns_number_gt 9957
_reflns_number_total 11660
_reflns_threshold_expression >2\s(I)
_cod_data_source_file ic400478d_si_002_2.cif
_cod_data_source_block cu_colman_ld_4_9_12_0m
_cod_database_code 4335533

loop_
_symmetry_equiv_pos_as_xyz
'x, y, z'
'-x, -y, -z'

loop_
_atom_site_label
_atom_site_type_symbol
_atom_site_fract_x
_atom_site_fract_y
_atom_site_fract_z
_atom_site_U_iso_or_equiv
_atom_site_adp_type
_atom_site_occupancy
_atom_site_symmetry_multiplicity
_atom_site_calc_flag
_atom_site_refinement_flags
C1 C 0.4828(9) 0.0305(7) 0.5652(5) 0.031(2) Uani 1 1 d .
H1 H 0.4709 0.0537 0.6114 0.037 Uiso 1 1 calc R
C2 C 0.5040(9) 0.0943(7) 0.5240(5) 0.027(2) Uani 1 1 d .
C3 C 0.5077(9) 0.1973(8) 0.5479(5) 0.030(2) Uani 1 1 d .
C4 C 0.4766(9) 0.2422(8) 0.6116(6) 0.034(2) Uani 1 1 d .
H4 H 0.4527 0.2061 0.6433 0.041 Uiso 1 1 calc R
C5 C 0.4805(11) 0.3388(8) 0.6288(6) 0.040(3) Uani 1 1 d .
H5 H 0.4574 0.3706 0.672 0.048 Uiso 1 1 calc R
C6 C 0.5187(13) 0.3889(9) 0.5819(7) 0.050(3) Uani 1 1 d .
H6 H 0.5251 0.4557 0.5929 0.06 Uiso 1 1 calc R
C7 C 0.5471(13) 0.3415(8) 0.5195(7) 0.049(3) Uani 1 1 d .
H7 H 0.5714 0.3767 0.4872 0.059 Uiso 1 1 calc R
C8 C 0.6405(19) 0.2740(11) 0.3650(8) 0.0698(12) Uani 1 1 d .
C9 C 0.7572(19) 0.3084(11) 0.3650(8) 0.0698(12) Uani 1 1 d .
H9 H 0.8194 0.2772 0.3834 0.084 Uiso 1 1 calc R
C10 C 0.7827(19) 0.3868(11) 0.3385(8) 0.0698(12) Uani 1 1 d .
H10 H 0.8615 0.4106 0.3401 0.084 Uiso 1 1 calc R
C11 C 0.7020(18) 0.4267(11) 0.3122(8) 0.0698(12) Uani 1 1 d .
H11 H 0.7245 0.4798 0.2941 0.084 Uiso 1 1 calc R
C12 C 0.5796(19) 0.4002(11) 0.3068(8) 0.0698(12) Uani 1 1 d .
H12 H 0.5231 0.4329 0.2854 0.084 Uiso 1 1 calc R
C13 C 0.5469(19) 0.3200(11) 0.3363(8) 0.0698(12) Uani 1 1 d .
C14 C 0.4269(19) 0.2814(11) 0.3396(8) 0.0698(12) Uani 1 1 d .
C15 C 0.3213(18) 0.3110(11) 0.3121(8) 0.0698(12) Uani 1 1 d .
H15 H 0.3243 0.3619 0.2889 0.084 Uiso 1 1 calc R
C16 C 0.2245(19) 0.2715(11) 0.3178(8) 0.0698(12) Uani 1 1 d .
H16 H 0.156 0.2936 0.2986 0.084 Uiso 1 1 calc R
C17 C 0.2105(19) 0.1921(11) 0.3530(8) 0.0698(12) Uani 1 1 d .
H17 H 0.137 0.1616 0.3574 0.084 Uiso 1 1 calc R
C18 C 0.3216(18) 0.1659(11) 0.3800(8) 0.0698(12) Uani 1 1 d .
H18 H 0.3222 0.1162 0.4043 0.084 Uiso 1 1 calc R
C19 C 0.6161(18) 0.0770(11) 0.3182(8) 0.0698(12) Uani 1 1 d .
C20 C 0.5419(19) 0.0496(11) 0.2636(8) 0.0698(12) Uani 1 1 d .
H20 H 0.4649 0.0767 0.2641 0.084 Uiso 1 1 calc R
C21 C 0.5771(18) -0.0159(11) 0.2084(8) 0.0698(12) Uani 1 1 d .
H21 H 0.5246 -0.0335 0.1717 0.084 Uiso 1 1 calc R
C22 C 0.6883(18) -0.0555(11) 0.2068(8) 0.0698(12) Uani 1 1 d .
H22 H 0.713 -0.0997 0.1686 0.084 Uiso 1 1 calc R
C23 C 0.7640(19) -0.0319(11) 0.2601(8) 0.0698(12) Uani 1 1 d .
H23 H 0.8391 -0.062 0.2596 0.084 Uiso 1 1 calc R
C24 C 0.7303(13) 0.0360(12) 0.3145(8) 0.0593(12) Uani 1 1 d .
C25 C 0.8030(13) 0.0644(12) 0.3727(7) 0.0593(12) Uani 1 1 d .
C26 C 0.9222(13) 0.0377(12) 0.3800(8) 0.0593(12) Uani 1 1 d .
H26 H 0.9613 -0.0039 0.3449 0.071 Uiso 1 1 calc R
C27 C 0.9807(13) 0.0721(12) 0.4379(7) 0.0593(12) Uani 1 1 d .
H27 H 1.0625 0.0584 0.4419 0.071 Uiso 1 1 calc R
C28 C 0.9208(13) 0.1274(12) 0.4912(8) 0.0593(12) Uani 1 1 d .
H28 H 0.9586 0.1452 0.5332 0.071 Uiso 1 1 calc R
C29 C 0.8063(13) 0.1560(12) 0.4824(8) 0.0593(12) Uani 1 1 d .
H29 H 0.7669 0.1975 0.5174 0.071 Uiso 1 1 calc R
C30 C 0.9818(9) 0.4698(7) 0.9347(5) 0.030(2) Uani 1 1 d .
H30 H 0.9694 0.4469 0.8886 0.036 Uiso 1 1 calc R
C31 C 1.0042(9) 0.4049(7) 0.9757(5) 0.028(2) Uani 1 1 d .
C32 C 1.0073(9) 0.3032(7) 0.9521(5) 0.031(2) Uani 1 1 d .
C33 C 0.9762(9) 0.2575(8) 0.8881(5) 0.033(2) Uani 1 1 d .
H33 H 0.9518 0.2931 0.8561 0.04 Uiso 1 1 calc R
C34 C 0.9811(11) 0.1614(9) 0.8717(6) 0.041(3) Uani 1 1 d .
H34 H 0.9597 0.1294 0.8282 0.049 Uiso 1 1 calc R
C35 C 1.0175(13) 0.1109(9) 0.9185(7) 0.050(3) Uani 1 1 d .
H35 H 1.0221 0.0439 0.9077 0.06 Uiso 1 1 calc R
C36 C 1.0472(13) 0.1592(9) 0.9816(7) 0.049(3) Uani 1 1 d .
H36 H 1.0721 0.1243 1.014 0.058 Uiso 1 1 calc R
C37 C 1.1165(16) 0.4226(12) 1.1815(8) 0.0654(10) Uani 1 1 d .
C38 C 1.0408(16) 0.4501(12) 1.2363(8) 0.0654(10) Uani 1 1 d .
H38 H 0.9635 0.4235 1.2357 0.078 Uiso 1 1 calc R
C39 C 1.0783(16) 0.5168(12) 1.2918(8) 0.0654(10) Uani 1 1 d .
H39 H 1.0261 0.5353 1.3284 0.078 Uiso 1 1 calc R
C40 C 1.1895(16) 0.5552(12) 1.2935(8) 0.0654(10) Uani 1 1 d .
H40 H 1.2152 0.5987 1.3319 0.078 Uiso 1 1 calc R
C41 C 1.2643(16) 0.5310(12) 1.2399(8) 0.0654(10) Uani 1 1 d .
H41 H 1.3397 0.5607 1.2406 0.078 Uiso 1 1 calc R
C42 C 1.2313(16) 0.4643(12) 1.1852(8) 0.0654(10) Uani 1 1 d .
C43 C 1.3024(16) 0.4357(12) 1.1274(8) 0.0654(10) Uani 1 1 d .
C44 C 1.4226(16) 0.4614(12) 1.1186(8) 0.0654(10) Uani 1 1 d .
H44 H 1.4615 0.5046 1.1529 0.078 Uiso 1 1 calc R
C45 C 1.4818(16) 0.4253(12) 1.0625(8) 0.0654(10) Uani 1 1 d .
H45 H 1.5645 0.4367 1.0595 0.078 Uiso 1 1 calc R
C46 C 1.4227(16) 0.3716(12) 1.0092(8) 0.0654(10) Uani 1 1 d .
H46 H 1.4617 0.3529 0.9676 0.078 Uiso 1 1 calc R
C47 C 1.3064(16) 0.3452(12) 1.0167(8) 0.0654(10) Uani 1 1 d .
H47 H 1.2662 0.3066 0.9806 0.078 Uiso 1 1 calc R
C48 C 1.1386(16) 0.2262(12) 1.1359(8) 0.0654(10) Uani 1 1 d .
C49 C 1.2557(16) 0.1917(12) 1.1358(8) 0.0654(10) Uani 1 1 d .
H49 H 1.3171 0.2229 1.1168 0.078 Uiso 1 1 calc R
C50 C 1.2833(17) 0.1141(12) 1.1624(8) 0.0654(10) Uani 1 1 d .
H50 H 1.3628 0.0919 1.1619 0.078 Uiso 1 1 calc R
C51 C 1.2028(16) 0.0736(12) 1.1870(8) 0.0654(10) Uani 1 1 d .
H51 H 1.2248 0.0198 1.2045 0.078 Uiso 1 1 calc R
C52 C 1.0852(16) 0.0984(12) 1.1915(8) 0.0654(10) Uani 1 1 d .
H52 H 1.0298 0.0636 1.2121 0.078 Uiso 1 1 calc R
C53 C 1.0463(18) 0.1803(12) 1.1638(7) 0.0675(16) Uani 1 1 d .
C54 C 0.9250(18) 0.2183(12) 1.1606(7) 0.0675(16) Uani 1 1 d .
C55 C 0.8205(18) 0.1885(12) 1.1872(7) 0.0675(16) Uani 1 1 d .
H55 H 0.8235 0.1376 1.2103 0.081 Uiso 1 1 calc R
C56 C 0.7221(18) 0.2282(12) 1.1810(7) 0.0675(16) Uani 1 1 d .
H56 H 0.6526 0.206 1.1993 0.081 Uiso 1 1 calc R
C57 C 0.7127(18) 0.3057(11) 1.1471(7) 0.0675(16) Uani 1 1 d .
H57 H 0.6391 0.336 1.1427 0.081 Uiso 1 1 calc R
C58 C 0.8204(17) 0.3346(12) 1.1204(7) 0.0675(16) Uani 1 1 d .
H58 H 0.8195 0.3851 1.0968 0.081 Uiso 1 1 calc R
F1 F 0.7503(18) 0.2186(10) 0.6429(8) 0.145(7) Uani 1 1 d .
F2 F 0.8530(14) 0.0649(11) 0.7016(12) 0.159(8) Uani 1 1 d .
F3 F 0.6792(17) 0.1096(15) 0.7143(11) 0.208(12) Uani 1 1 d .
F4 F 0.744(2) 0.0736(12) 0.6168(8) 0.185(10) Uani 1 1 d .
F5 F 0.9111(14) 0.1642(14) 0.6459(8) 0.143(6) Uani 1 1 d .
F6 F 0.8313(10) 0.2148(9) 0.7427(5) 0.092(3) Uani 1 1 d .
F7 F 0.3316(10) 0.2853(9) 0.7570(5) 0.092(3) Uani 1 1 d .
F8 F 0.246(2) 0.4274(12) 0.8835(8) 0.174(9) Uani 1 1 d .
F9 F 0.3537(13) 0.4343(11) 0.7982(11) 0.154(7) Uani 1 1 d .
F10 F 0.4117(14) 0.3360(15) 0.8549(8) 0.151(7) Uani 1 1 d .
F11 F 0.2505(19) 0.2824(10) 0.8571(8) 0.147(7) Uani 1 1 d .
F12 F 0.1791(16) 0.3890(15) 0.7849(11) 0.203(11) Uani 1 1 d .
Ir1 Ir 0.58092(5) 0.16600(3) 0.40468(2) 0.03613(17) Uani 1 1 d .
Ir2 Ir 1.08084(5) 0.33405(3) 1.09533(2) 0.03641(17) Uani 1 1 d .
N1 N 0.5419(9) 0.2458(7) 0.5018(5) 0.039(2) Uani 1 1 d .
N2 N 0.4789(7) -0.0627(6) 0.5416(4) 0.0279(18) Uani 1 1 d .
N3 N 0.4187(11) 0.2077(10) 0.3720(6) 0.0593(12) Uani 1 1 d .
N4 N 0.7496(11) 0.1254(10) 0.4241(6) 0.0593(12) Uani 1 1 d .
N5 N 1.0417(10) 0.2537(7) 0.9983(5) 0.040(2) Uani 1 1 d .
N6 N 0.9774(7) 0.5636(6) 0.9585(4) 0.0273(17) Uani 1 1 d .
N7 N 1.2486(14) 0.3745(9) 1.0762(6) 0.0675(16) Uani 1 1 d .
N8 N 0.9212(15) 0.2914(10) 1.1283(6) 0.0675(16) Uani 1 1 d .
P1 P 0.7844(4) 0.1439(3) 0.6817(2) 0.0660(11) Uani 1 1 d .
P2 P 0.2840(4) 0.3560(3) 0.8180(2) 0.0660(11) Uani 1 1 d .
C59 C 0.8560(18) 0.738(2) 0.3651(15) 0.146(5) Uani 1 1 d D
H59A H 0.9428 0.7415 0.363 0.218 Uiso 1 1 calc R
H59B H 0.8225 0.738 0.321 0.218 Uiso 1 1 calc R
H59C H 0.8331 0.6793 0.3793 0.218 Uiso 1 1 calc R
C60 C 0.8084(19) 0.823(2) 0.4152(16) 0.146(5) Uani 1 1 d D
N9 N 0.7744(16) 0.868(2) 0.4568(13) 0.146(5) Uani 1 1 d .
C61 C 0.3568(18) 0.763(2) 0.1354(15) 0.146(5) Uani 1 1 d D
H61A H 0.4438 0.7632 0.1335 0.218 Uiso 1 1 calc R
H61B H 0.3312 0.7582 0.1803 0.218 Uiso 1 1 calc R
H61C H 0.3258 0.8211 0.1242 0.218 Uiso 1 1 calc R
C62 C 0.3090(19) 0.677(2) 0.0850(16) 0.146(5) Uani 1 1 d D
N10 N 0.2752(16) 0.631(2) 0.0438(13) 0.146(5) Uani 1 1 d .

loop_
_atom_site_aniso_label
_atom_site_aniso_U_11
_atom_site_aniso_U_22
_atom_site_aniso_U_33
_atom_site_aniso_U_23
_atom_site_aniso_U_13
_atom_site_aniso_U_12
C1 0.035(5) 0.029(5) 0.028(5) 0.005(4) 0.008(4) 0.002(4)
C2 0.032(5) 0.022(5) 0.027(5) 0.007(4) 0.003(4) 0.005(4)
C3 0.036(5) 0.031(5) 0.025(5) 0.009(4) -0.003(4) -0.001(4)
C4 0.035(5) 0.037(6) 0.031(6) 0.010(5) 0.000(4) -0.002(4)
C5 0.049(7) 0.034(6) 0.035(6) 0.002(5) 0.003(5) 0.000(5)
C6 0.077(9) 0.023(6) 0.051(8) 0.007(5) 0.007(6) -0.005(6)
C7 0.077(9) 0.026(6) 0.046(7) 0.010(5) 0.018(6) -0.012(6)
C8 0.121(4) 0.045(2) 0.042(2) 0.0046(16) 0.013(2) 0.014(2)
C9 0.121(4) 0.045(2) 0.042(2) 0.0046(16) 0.013(2) 0.014(2)
C10 0.121(4) 0.045(2) 0.042(2) 0.0046(16) 0.013(2) 0.014(2)
C11 0.121(4) 0.045(2) 0.042(2) 0.0046(16) 0.013(2) 0.014(2)
C12 0.121(4) 0.045(2) 0.042(2) 0.0046(16) 0.013(2) 0.014(2)
C13 0.121(4) 0.045(2) 0.042(2) 0.0046(16) 0.013(2) 0.014(2)
C14 0.121(4) 0.045(2) 0.042(2) 0.0046(16) 0.013(2) 0.014(2)
C15 0.121(4) 0.045(2) 0.042(2) 0.0046(16) 0.013(2) 0.014(2)
C16 0.121(4) 0.045(2) 0.042(2) 0.0046(16) 0.013(2) 0.014(2)
C17 0.121(4) 0.045(2) 0.042(2) 0.0046(16) 0.013(2) 0.014(2)
C18 0.121(4) 0.045(2) 0.042(2) 0.0046(16) 0.013(2) 0.014(2)
C19 0.121(4) 0.045(2) 0.042(2) 0.0046(16) 0.013(2) 0.014(2)
C20 0.121(4) 0.045(2) 0.042(2) 0.0046(16) 0.013(2) 0.014(2)
C21 0.121(4) 0.045(2) 0.042(2) 0.0046(16) 0.013(2) 0.014(2)
C22 0.121(4) 0.045(2) 0.042(2) 0.0046(16) 0.013(2) 0.014(2)
C23 0.121(4) 0.045(2) 0.042(2) 0.0046(16) 0.013(2) 0.014(2)
C24 0.050(3) 0.078(4) 0.047(3) 0.005(2) 0.012(2) -0.002(2)
C25 0.050(3) 0.078(4) 0.047(3) 0.005(2) 0.012(2) -0.002(2)
C26 0.050(3) 0.078(4) 0.047(3) 0.005(2) 0.012(2) -0.002(2)
C27 0.050(3) 0.078(4) 0.047(3) 0.005(2) 0.012(2) -0.002(2)
C28 0.050(3) 0.078(4) 0.047(3) 0.005(2) 0.012(2) -0.002(2)
C29 0.050(3) 0.078(4) 0.047(3) 0.005(2) 0.012(2) -0.002(2)
C30 0.035(5) 0.029(5) 0.027(5) 0.008(4) -0.005(4) -0.006(4)
C31 0.031(5) 0.024(5) 0.030(5) 0.009(4) -0.004(4) -0.004(4)
C32 0.039(6) 0.027(5) 0.028(5) 0.009(4) 0.003(4) 0.002(4)
C33 0.033(5) 0.037(6) 0.030(6) 0.010(5) 0.001(4) -0.002(4)
C34 0.052(7) 0.037(6) 0.032(6) 0.001(5) -0.008(5) -0.001(5)
C35 0.075(9) 0.027(6) 0.046(7) 0.003(5) -0.005(6) 0.005(6)
C36 0.070(9) 0.030(6) 0.047(7) 0.011(5) -0.014(6) 0.012(6)
C37 0.085(3) 0.060(2) 0.049(2) 0.0042(18) -0.0171(19) 0.006(2)
C38 0.085(3) 0.060(2) 0.049(2) 0.0042(18) -0.0171(19) 0.006(2)
C39 0.085(3) 0.060(2) 0.049(2) 0.0042(18) -0.0171(19) 0.006(2)
C40 0.085(3) 0.060(2) 0.049(2) 0.0042(18) -0.0171(19) 0.006(2)
C41 0.085(3) 0.060(2) 0.049(2) 0.0042(18) -0.0171(19) 0.006(2)
C42 0.085(3) 0.060(2) 0.049(2) 0.0042(18) -0.0171(19) 0.006(2)
C43 0.085(3) 0.060(2) 0.049(2) 0.0042(18) -0.0171(19) 0.006(2)
C44 0.085(3) 0.060(2) 0.049(2) 0.0042(18) -0.0171(19) 0.006(2)
C45 0.085(3) 0.060(2) 0.049(2) 0.0042(18) -0.0171(19) 0.006(2)
C46 0.085(3) 0.060(2) 0.049(2) 0.0042(18) -0.0171(19) 0.006(2)
C47 0.085(3) 0.060(2) 0.049(2) 0.0042(18) -0.0171(19) 0.006(2)
C48 0.085(3) 0.060(2) 0.049(2) 0.0042(18) -0.0171(19) 0.006(2)
C49 0.085(3) 0.060(2) 0.049(2) 0.0042(18) -0.0171(19) 0.006(2)
C50 0.085(3) 0.060(2) 0.049(2) 0.0042(18) -0.0171(19) 0.006(2)
C51 0.085(3) 0.060(2) 0.049(2) 0.0042(18) -0.0171(19) 0.006(2)
C52 0.085(3) 0.060(2) 0.049(2) 0.0042(18) -0.0171(19) 0.006(2)
C53 0.109(5) 0.056(3) 0.036(2) 0.005(2) -0.001(3) -0.037(3)
C54 0.109(5) 0.056(3) 0.036(2) 0.005(2) -0.001(3) -0.037(3)
C55 0.109(5) 0.056(3) 0.036(2) 0.005(2) -0.001(3) -0.037(3)
C56 0.109(5) 0.056(3) 0.036(2) 0.005(2) -0.001(3) -0.037(3)
C57 0.109(5) 0.056(3) 0.036(2) 0.005(2) -0.001(3) -0.037(3)
C58 0.109(5) 0.056(3) 0.036(2) 0.005(2) -0.001(3) -0.037(3)
F1 0.238(19) 0.075(8) 0.117(12) 0.005(8) -0.081(12) 0.000(10)
F2 0.104(10) 0.091(10) 0.27(2) 0.009(12) -0.019(12) 0.029(8)
F3 0.150(14) 0.201(19) 0.22(2) -0.088(16) 0.131(15) -0.081(14)
F4 0.32(3) 0.126(13) 0.109(12) 0.032(10) -0.095(14) -0.133(16)
F5 0.113(11) 0.206(18) 0.112(11) 0.036(12) 0.008(9) -0.061(11)
F6 0.094(8) 0.104(8) 0.067(7) -0.008(6) -0.020(5) -0.008(6)
F7 0.094(8) 0.107(9) 0.064(6) -0.010(6) 0.018(5) -0.003(6)
F8 0.29(2) 0.126(13) 0.108(11) 0.030(10) 0.076(13) 0.127(15)
F9 0.102(10) 0.095(10) 0.26(2) 0.017(12) 0.013(12) -0.026(8)
F10 0.119(12) 0.22(2) 0.114(12) 0.028(12) -0.017(9) 0.069(12)
F11 0.24(2) 0.086(9) 0.107(11) 0.010(8) 0.083(12) 0.004(11)
F12 0.143(14) 0.199(19) 0.22(2) -0.080(16) -0.125(14) 0.073(13)
Ir1 0.0586(3) 0.0250(3) 0.0270(3) 0.01047(19) 0.0115(2) -0.0003(2)
Ir2 0.0597(3) 0.0248(3) 0.0269(3) 0.01034(19) -0.0102(2) 0.0004(2)
N1 0.060(6) 0.028(5) 0.026(5) 0.001(4) 0.011(4) 0.000(4)
N2 0.030(4) 0.028(4) 0.030(5) 0.014(4) 0.012(3) 0.001(3)
N3 0.050(3) 0.078(4) 0.047(3) 0.005(2) 0.012(2) -0.002(2)
N4 0.050(3) 0.078(4) 0.047(3) 0.005(2) 0.012(2) -0.002(2)
N5 0.064(6) 0.028(5) 0.030(5) 0.007(4) -0.009(4) 0.003(4)
N6 0.028(4) 0.027(4) 0.029(4) 0.014(4) -0.007(3) 0.002(3)
N7 0.109(5) 0.056(3) 0.036(2) 0.005(2) -0.001(3) -0.037(3)
N8 0.109(5) 0.056(3) 0.036(2) 0.005(2) -0.001(3) -0.037(3)
P1 0.068(2) 0.066(3) 0.066(3) 0.018(2) -0.023(2) -0.0087(19)
P2 0.068(2) 0.068(3) 0.064(3) 0.018(2) 0.0235(19) 0.007(2)
C59 0.048(5) 0.211(14) 0.149(11) -0.036(8) 0.000(5) -0.001(6)
C60 0.048(5) 0.211(14) 0.149(11) -0.036(8) 0.000(5) -0.001(6)
N9 0.048(5) 0.211(14) 0.149(11) -0.036(8) 0.000(5) -0.001(6)
C61 0.048(5) 0.211(14) 0.149(11) -0.036(8) 0.000(5) -0.001(6)
C62 0.048(5) 0.211(14) 0.149(11) -0.036(8) 0.000(5) -0.001(6)
N10 0.048(5) 0.211(14) 0.149(11) -0.036(8) 0.000(5) -0.001(6)

loop_
_atom_type_symbol
_atom_type_description
_atom_type_scat_dispersion_real
_atom_type_scat_dispersion_imag
_atom_type_scat_source
C C 0.0181 0.0091 'International Tables Vol C Tables 4.2.6.8 and 6.1.1.4'
H H 0 0 'International Tables Vol C Tables 4.2.6.8 and 6.1.1.4'
F F 0.0727 0.0534 'International Tables Vol C Tables 4.2.6.8 and 6.1.1.4'
Ir Ir -4.771 6.5667 'International Tables Vol C Tables 4.2.6.8 and 6.1.1.4'
N N 0.0311 0.018 'International Tables Vol C Tables 4.2.6.8 and 6.1.1.4'
P P 0.2955 0.4335 'International Tables Vol C Tables 4.2.6.8 and 6.1.1.4'

loop_
_geom_angle_atom_site_label_1
_geom_angle_atom_site_label_2
_geom_angle_atom_site_label_3
_geom_angle
_geom_angle_site_symmetry_1
_geom_angle_site_symmetry_3
N2 C1 C2 121.7(10) . .
N2 C2 C1 119.9(9) 2_656 .
N2 C2 C3 116.8(9) 2_656 .
C1 C2 C3 123.3(9) . .
N1 C3 C4 121.7(10) . .
N1 C3 C2 114.0(9) . .
C4 C3 C2 124.3(9) . .
C5 C4 C3 120.0(10) . .
C4 C5 C6 118.4(11) . .
C7 C6 C5 119.5(11) . .
N1 C7 C6 122.3(11) . .
C9 C8 C13 119.7(16) . .
C9 C8 Ir1 127.9(13) . .
C13 C8 Ir1 112.4(14) . .
C10 C9 C8 120.8(18) . .
C11 C10 C9 120(2) . .
C10 C11 C12 126.5(18) . .
C11 C12 C13 115.8(17) . .
C8 C13 C12 117.2(18) . .
C8 C13 C14 116.5(15) . .
C12 C13 C14 126.3(17) . .
N3 C14 C15 117.5(17) . .
N3 C14 C13 115.1(16) . .
C15 C14 C13 127.3(16) . .
C16 C15 C14 121.0(17) . .
C15 C16 C17 123.6(19) . .
C18 C17 C16 112.3(18) . .
N3 C18 C17 121.7(16) . .
C20 C19 C24 117.0(14) . .
C20 C19 Ir1 128.5(14) . .
C24 C19 Ir1 114.5(13) . .
C21 C20 C19 121.8(18) . .
C22 C21 C20 119.7(18) . .
C23 C22 C21 120.6(15) . .
C22 C23 C24 119.7(17) . .
C23 C24 C19 121.1(16) . .
C23 C24 C25 123.6(15) . .
C19 C24 C25 115.1(14) . .
N4 C25 C26 118.9(14) . .
N4 C25 C24 115.0(13) . .
C26 C25 C24 126.1(14) . .
C27 C26 C25 119.4(14) . .
C26 C27 C28 120.3(14) . .
C29 C28 C27 119.4(15) . .
N4 C29 C28 120.2(14) . .
N6 C30 C31 122.2(9) . .
N6 C31 C30 119.6(9) 2_767 .
N6 C31 C32 116.6(9) 2_767 .
C30 C31 C32 123.8(9) . .
N5 C32 C33 121.1(10) . .
N5 C32 C31 114.4(9) . .
C33 C32 C31 124.5(10) . .
C34 C33 C32 119.5(10) . .
C33 C34 C35 119.5(11) . .
C34 C35 C36 119.1(11) . .
N5 C36 C35 121.8(11) . .
C38 C37 C42 117.3(15) . .
C38 C37 Ir2 127.9(13) . .
C42 C37 Ir2 114.7(12) . .
C39 C38 C37 120.5(17) . .
C40 C39 C38 120.4(17) . .
C39 C40 C41 120.2(15) . .
C40 C41 C42 120.9(18) . .
C41 C42 C37 120.6(17) . .
C41 C42 C43 124.7(17) . .
C37 C42 C43 114.6(14) . .
N7 C43 C44 117.8(15) . .
N7 C43 C42 115.3(16) . .
C44 C43 C42 126.9(15) . .
C45 C44 C43 120.9(15) . .
C44 C45 C46 120.1(18) . .
C45 C46 C47 119.5(17) . .
N7 C47 C46 120.3(14) . .
C49 C48 C53 119.7(17) . .
C49 C48 Ir2 127.1(14) . .
C53 C48 Ir2 113.1(13) . .
C50 C49 C48 121.8(18) . .
C51 C50 C49 118.9(18) . .
C50 C51 C52 126.6(18) . .
C51 C52 C53 118.7(17) . .
C48 C53 C52 114.4(18) . .
C48 C53 C54 117.0(15) . .
C52 C53 C54 128.6(15) . .
N8 C54 C55 119.5(19) . .
N8 C54 C53 112.6(15) . .
C55 C54 C53 127.9(16) . .
C56 C55 C54 121.2(17) . .
C55 C56 C57 121.7(17) . .
C58 C57 C56 116.0(19) . .
N8 C58 C57 120.2(16) . .
C8 Ir1 C19 89.4(7) . .
C8 Ir1 N4 92.5(7) . .
C19 Ir1 N4 80.3(7) . .
C8 Ir1 N3 82.3(7) . .
C19 Ir1 N3 93.7(7) . .
N4 Ir1 N3 172.1(5) . .
C8 Ir1 N2 172.9(5) . 2_656
C19 Ir1 N2 97.3(5) . 2_656
N4 Ir1 N2 86.3(4) . 2_656
N3 Ir1 N2 99.6(4) . 2_656
C8 Ir1 N1 97.3(5) . .
C19 Ir1 N1 173.1(5) . .
N4 Ir1 N1 97.6(5) . .
N3 Ir1 N1 89.0(4) . .
N2 Ir1 N1 75.9(3) 2_656 .
C37 Ir2 C48 88.9(6) . .
C37 Ir2 N7 80.1(6) . .
C48 Ir2 N7 93.1(7) . .
C37 Ir2 N8 93.7(6) . .
C48 Ir2 N8 80.9(7) . .
N7 Ir2 N8 171.4(5) . .
C37 Ir2 N6 97.7(5) . 2_767
C48 Ir2 N6 173.1(5) . 2_767
N7 Ir2 N6 86.1(5) . 2_767
N8 Ir2 N6 100.7(5) . 2_767
C37 Ir2 N5 173.4(5) . .
C48 Ir2 N5 97.4(5) . .
N7 Ir2 N5 97.7(5) . .
N8 Ir2 N5 89.1(5) . .
N6 Ir2 N5 76.0(3) 2_767 .
C3 N1 C7 118.1(10) . .
C3 N1 Ir1 117.1(7) . .
C7 N1 Ir1 124.8(8) . .
C1 N2 C2 118.4(8) . 2_656
C1 N2 Ir1 125.5(7) . 2_656
C2 N2 Ir1 115.3(7) 2_656 2_656
C18 N3 C14 123.7(16) . .
C18 N3 Ir1 122.6(12) . .
C14 N3 Ir1 113.7(11) . .
C29 N4 C25 121.5(13) . .
C29 N4 Ir1 123.5(10) . .
C25 N4 Ir1 115.0(10) . .
C36 N5 C32 119.0(10) . .
C36 N5 Ir2 124.5(8) . .
C32 N5 Ir2 116.5(7) . .
C30 N6 C31 118.2(8) . 2_767
C30 N6 Ir2 125.3(7) . 2_767
C31 N6 Ir2 115.9(7) 2_767 2_767
C43 N7 C47 120.6(15) . .
C43 N7 Ir2 115.3(12) . .
C47 N7 Ir2 124.1(11) . .
C58 N8 C54 121.4(15) . .
C58 N8 Ir2 122.1(11) . .
C54 N8 Ir2 116.5(14) . .
F3 P1 F2 87.2(14) . .
F3 P1 F1 111.6(14) . .
F2 P1 F1 159.1(13) . .
F3 P1 F6 97.7(9) . .
F2 P1 F6 91.2(9) . .
F1 P1 F6 95.0(7) . .
F3 P1 F4 86.3(11) . .
F2 P1 F4 88.9(11) . .
F1 P1 F4 83.6(9) . .
F6 P1 F4 176.1(10) . .
F3 P1 F5 170.2(13) . .
F2 P1 F5 83.5(11) . .
F1 P1 F5 77.2(11) . .
F6 P1 F5 85.4(8) . .
F4 P1 F5 90.7(11) . .
F12 P2 F9 88.0(14) . .
F12 P2 F11 111.6(14) . .
F9 P2 F11 158.4(13) . .
F12 P2 F7 97.2(9) . .
F9 P2 F7 90.6(9) . .
F11 P2 F7 95.5(7) . .
F12 P2 F8 87.7(11) . .
F9 P2 F8 88.3(11) . .
F11 P2 F8 83.7(9) . .
F7 P2 F8 175.0(10) . .
F12 P2 F10 170.7(13) . .
F9 P2 F10 83.0(11) . .
F11 P2 F10 76.8(11) . .
F7 P2 F10 85.6(8) . .
F8 P2 F10 89.4(10) . .
N9 C60 C59 165(5) . .
N10 C62 C61 166(5) . .

loop_
_geom_bond_atom_site_label_1
_geom_bond_atom_site_label_2
_geom_bond_distance
_geom_bond_site_symmetry_2
C1 N2 1.338(14) .
C1 C2 1.387(14) .
C2 N2 1.347(13) 2_656
C2 C3 1.471(14) .
C3 N1 1.338(14) .
C3 C4 1.385(16) .
C4 C5 1.370(16) .
C5 C6 1.380(18) .
C6 C7 1.366(19) .
C7 N1 1.359(15) .
C8 C9 1.41(3) .
C8 C13 1.43(3) .
C8 Ir1 2.009(17) .
C9 C10 1.38(2) .
C10 C11 1.25(2) .
C11 C12 1.43(3) .
C12 C13 1.45(2) .
C13 C14 1.47(3) .
C14 N3 1.36(2) .
C14 C15 1.42(3) .
C15 C16 1.25(3) .
C16 C17 1.48(2) .
C17 C18 1.45(3) .
C18 N3 1.27(2) .
C19 C20 1.39(3) .
C19 C24 1.41(2) .
C19 Ir1 2.014(15) .
C20 C21 1.38(2) .
C21 C22 1.37(3) .
C22 C23 1.37(3) .
C23 C24 1.39(2) .
C24 C25 1.44(2) .
C25 N4 1.372(19) .
C25 C26 1.41(2) .
C26 C27 1.36(2) .
C27 C28 1.40(2) .
C28 C29 1.38(2) .
C29 N4 1.35(2) .
C30 N6 1.348(14) .
C30 C31 1.398(14) .
C31 N6 1.353(13) 2_767
C31 C32 1.453(15) .
C32 N5 1.351(14) .
C32 C33 1.394(16) .
C33 C34 1.363(17) .
C34 C35 1.377(18) .
C35 C36 1.386(19) .
C36 N5 1.341(15) .
C37 C38 1.40(2) .
C37 C42 1.42(2) .
C37 Ir2 2.008(16) .
C38 C39 1.40(2) .
C39 C40 1.37(2) .
C40 C41 1.38(2) .
C41 C42 1.38(2) .
C42 C43 1.42(2) .
C43 N7 1.372(19) .
C43 C44 1.42(3) .
C44 C45 1.34(2) .
C45 C46 1.38(2) .
C46 C47 1.38(2) .
C47 N7 1.38(2) .
C48 C49 1.41(2) .
C48 C53 1.41(2) .
C48 Ir2 2.013(16) .
C49 C50 1.37(2) .
C50 C51 1.24(2) .
C51 C52 1.37(2) .
C52 C53 1.47(2) .
C53 C54 1.48(3) .
C54 N8 1.35(2) .
C54 C55 1.40(2) .
C55 C56 1.27(3) .
C56 C57 1.43(2) .
C57 C58 1.43(2) .
C58 N8 1.32(2) .
F1 P1 1.509(15) .
F2 P1 1.499(16) .
F3 P1 1.491(15) .
F4 P1 1.575(14) .
F5 P1 1.657(14) .
F6 P1 1.545(11) .
F7 P2 1.548(11) .
F8 P2 1.582(15) .
F9 P2 1.496(16) .
F10 P2 1.675(15) .
F11 P2 1.499(15) .
F12 P2 1.488(15) .
Ir1 N4 2.050(13) .
Ir1 N3 2.076(13) .
Ir1 N2 2.130(8) 2_656
Ir1 N1 2.143(9) .
Ir2 N7 2.038(14) .
Ir2 N8 2.057(14) .
Ir2 N6 2.116(8) 2_767
Ir2 N5 2.142(10) .
N2 C2 1.347(13) 2_656
N2 Ir1 2.130(8) 2_656
N6 C31 1.353(13) 2_767
N6 Ir2 2.116(8) 2_767
C59 C60 1.539(18) .
C60 N9 1.04(3) .
C61 C62 1.545(18) .
C62 N10 1.04(3) .

loop_
_geom_torsion_atom_site_label_1
_geom_torsion_atom_site_label_2
_geom_torsion_atom_site_label_3
_geom_torsion_atom_site_label_4
_geom_torsion
_geom_torsion_site_symmetry_1
_geom_torsion_site_symmetry_4
N2 C1 C2 N2 0.0(17) . 2_656
N2 C1 C2 C3 179.3(9) . .
N2 C2 C3 N1 -7.5(14) 2_656 .
C1 C2 C3 N1 173.1(10) . .
N2 C2 C3 C4 171.1(10) 2_656 .
C1 C2 C3 C4 -8.2(16) . .
N1 C3 C4 C5 0.0(17) . .
C2 C3 C4 C5 -178.5(10) . .
C3 C4 C5 C6 -1.6(18) . .
C4 C5 C6 C7 2(2) . .
C5 C6 C7 N1 -2(2) . .
C13 C8 C9 C10 1(2) . .
Ir1 C8 C9 C10 -176.6(12) . .
C8 C9 C10 C11 -2(2) . .
C9 C10 C11 C12 1(3) . .
C10 C11 C12 C13 1(2) . .
C9 C8 C13 C12 1(2) . .
Ir1 C8 C13 C12 179.2(11) . .
C9 C8 C13 C14 -178.6(14) . .
Ir1 C8 C13 C14 -0.8(17) . .
C11 C12 C13 C8 -2(2) . .
C11 C12 C13 C14 177.6(14) . .
C8 C13 C14 N3 2(2) . .
C12 C13 C14 N3 -177.8(14) . .
C8 C13 C14 C15 -176.6(15) . .
C12 C13 C14 C15 3(3) . .
N3 C14 C15 C16 1(2) . .
C13 C14 C15 C16 179.3(16) . .
C14 C15 C16 C17 0(2) . .
C15 C16 C17 C18 0(2) . .
C16 C17 C18 N3 -1(2) . .
C24 C19 C20 C21 1(3) . .
Ir1 C19 C20 C21 -177.0(13) . .
C19 C20 C21 C22 0(3) . .
C20 C21 C22 C23 1(3) . .
C21 C22 C23 C24 -3(3) . .
C22 C23 C24 C19 4(3) . .
C22 C23 C24 C25 179.2(16) . .
C20 C19 C24 C23 -3(2) . .
Ir1 C19 C24 C23 175.2(13) . .
C20 C19 C24 C25 -178.5(15) . .
Ir1 C19 C24 C25 0(2) . .
C23 C24 C25 N4 -173.7(16) . .
C19 C24 C25 N4 2(2) . .
C23 C24 C25 C26 9(3) . .
C19 C24 C25 C26 -176.2(16) . .
N4 C25 C26 C27 1(2) . .
C24 C25 C26 C27 178.5(16) . .
C25 C26 C27 C28 5(3) . .
C26 C27 C28 C29 -8(3) . .
C27 C28 C29 N4 5(2) . .
N6 C30 C31 N6 -0.2(16) . 2_767
N6 C30 C31 C32 178.7(10) . .
N6 C31 C32 N5 -7.1(14) 2_767 .
C30 C31 C32 N5 173.9(10) . .
N6 C31 C32 C33 171.8(10) 2_767 .
C30 C31 C32 C33 -7.2(17) . .
N5 C32 C33 C34 -0.3(17) . .
C31 C32 C33 C34 -179.2(11) . .
C32 C33 C34 C35 -0.4(18) . .
C33 C34 C35 C36 1(2) . .
C34 C35 C36 N5 0(2) . .
C42 C37 C38 C39 0(2) . .
Ir2 C37 C38 C39 -176.8(12) . .
C37 C38 C39 C40 -1(2) . .
C38 C39 C40 C41 2(2) . .
C39 C40 C41 C42 -3(3) . .
C40 C41 C42 C37 3(3) . .
C40 C41 C42 C43 179.3(16) . .
C38 C37 C42 C41 -2(2) . .
Ir2 C37 C42 C41 175.8(12) . .
C38 C37 C42 C43 -178.1(15) . .
Ir2 C37 C42 C43 -0.5(19) . .
C41 C42 C43 N7 -174.4(16) . .
C37 C42 C43 N7 2(2) . .
C41 C42 C43 C44 8(3) . .
C37 C42 C43 C44 -175.9(16) . .
N7 C43 C44 C45 -1(2) . .
C42 C43 C44 C45 176.4(16) . .
C43 C44 C45 C46 8(3) . .
C44 C45 C46 C47 -8(3) . .
C45 C46 C47 N7 2(2) . .
C53 C48 C49 C50 0(2) . .
Ir2 C48 C49 C50 -176.6(12) . .
C48 C49 C50 C51 0(2) . .
C49 C50 C51 C52 -1(3) . .
C50 C51 C52 C53 1(3) . .
C49 C48 C53 C52 1(2) . .
Ir2 C48 C53 C52 177.6(10) . .
C49 C48 C53 C54 -178.2(13) . .
Ir2 C48 C53 C54 -1.3(17) . .
C51 C52 C53 C48 -1(2) . .
C51 C52 C53 C54 177.6(15) . .
C48 C53 C54 N8 2.2(19) . .
C52 C53 C54 N8 -176.5(14) . .
C48 C53 C54 C55 -176.7(15) . .
C52 C53 C54 C55 5(3) . .
N8 C54 C55 C56 1(2) . .
C53 C54 C55 C56 179.6(15) . .
C54 C55 C56 C57 -1(2) . .
C55 C56 C57 C58 1(2) . .
C56 C57 C58 N8 -1(2) . .
C9 C8 Ir1 C19 -89.0(15) . .
C13 C8 Ir1 C19 93.4(12) . .
C9 C8 Ir1 N4 -8.7(14) . .
C13 C8 Ir1 N4 173.6(11) . .
C9 C8 Ir1 N3 177.2(15) . .
C13 C8 Ir1 N3 -0.4(11) . .
C9 C8 Ir1 N2 72(5) . 2_656
C13 C8 Ir1 N2 -106(5) . 2_656
C9 C8 Ir1 N1 89.2(14) . .
C13 C8 Ir1 N1 -88.4(11) . .
C20 C19 Ir1 C8 -90.1(17) . .
C24 C19 Ir1 C8 91.9(14) . .
C20 C19 Ir1 N4 177.3(17) . .
C24 C19 Ir1 N4 -0.8(12) . .
C20 C19 Ir1 N3 -7.9(16) . .
C24 C19 Ir1 N3 174.1(13) . .
C20 C19 Ir1 N2 92.3(15) . 2_656
C24 C19 Ir1 N2 -85.8(13) . 2_656
C20 C19 Ir1 N1 105(5) . .
C24 C19 Ir1 N1 -73(6) . .
C38 C37 Ir2 C48 -89.8(16) . .
C42 C37 Ir2 C48 92.9(13) . .
C38 C37 Ir2 N7 176.8(16) . .
C42 C37 Ir2 N7 -0.4(12) . .
C38 C37 Ir2 N8 -9.1(16) . .
C42 C37 Ir2 N8 173.7(13) . .
C38 C37 Ir2 N6 92.2(15) . 2_767
C42 C37 Ir2 N6 -85.0(12) . 2_767
C38 C37 Ir2 N5 106(5) . .
C42 C37 Ir2 N5 -72(5) . .
C49 C48 Ir2 C37 -89.3(15) . .
C53 C48 Ir2 C37 94.1(12) . .
C49 C48 Ir2 N7 -9.3(14) . .
C53 C48 Ir2 N7 174.1(11) . .
C49 C48 Ir2 N8 176.8(15) . .
C53 C48 Ir2 N8 0.2(11) . .
C49 C48 Ir2 N6 73(5) . 2_767
C53 C48 Ir2 N6 -103(5) . 2_767
C49 C48 Ir2 N5 88.9(14) . .
C53 C48 Ir2 N5 -87.7(11) . .
C4 C3 N1 C7 0.9(17) . .
C2 C3 N1 C7 179.6(11) . .
C4 C3 N1 Ir1 -177.8(8) . .
C2 C3 N1 Ir1 0.8(12) . .
C6 C7 N1 C3 0(2) . .
C6 C7 N1 Ir1 178.5(11) . .
C8 Ir1 N1 C3 -174.4(10) . .
C19 Ir1 N1 C3 -9(6) . .
N4 Ir1 N1 C3 -80.9(9) . .
N3 Ir1 N1 C3 103.5(9) . .
N2 Ir1 N1 C3 3.4(8) 2_656 .
C8 Ir1 N1 C7 7.0(13) . .
C19 Ir1 N1 C7 172(5) . .
N4 Ir1 N1 C7 100.5(12) . .
N3 Ir1 N1 C7 -75.1(12) . .
N2 Ir1 N1 C7 -175.2(12) 2_656 .
C2 C1 N2 C2 0.0(16) . 2_656
C2 C1 N2 Ir1 -169.0(7) . 2_656
C17 C18 N3 C14 2(2) . .
C17 C18 N3 Ir1 -175.9(11) . .
C15 C14 N3 C18 -2(2) . .
C13 C14 N3 C18 179.5(14) . .
C15 C14 N3 Ir1 176.4(11) . .
C13 C14 N3 Ir1 -2.5(16) . .
C8 Ir1 N3 C18 179.7(13) . .
C19 Ir1 N3 C18 90.8(13) . .
N4 Ir1 N3 C18 131(4) . .
N2 Ir1 N3 C18 -7.3(13) 2_656 .
N1 Ir1 N3 C18 -82.8(12) . .
C8 Ir1 N3 C14 1.7(11) . .
C19 Ir1 N3 C14 -87.2(11) . .
N4 Ir1 N3 C14 -47(4) . .
N2 Ir1 N3 C14 174.7(10) 2_656 .
N1 Ir1 N3 C14 99.2(10) . .
C28 C29 N4 C25 1(2) . .
C28 C29 N4 Ir1 -178.4(12) . .
C26 C25 N4 C29 -4(2) . .
C24 C25 N4 C29 178.3(15) . .
C26 C25 N4 Ir1 175.7(12) . .
C24 C25 N4 Ir1 -2.3(18) . .
C8 Ir1 N4 C29 92.2(13) . .
C19 Ir1 N4 C29 -178.9(14) . .
N3 Ir1 N4 C29 141(4) . .
N2 Ir1 N4 C29 -80.8(13) 2_656 .
N1 Ir1 N4 C29 -5.6(13) . .
C8 Ir1 N4 C25 -87.2(12) . .
C19 Ir1 N4 C25 1.7(12) . .
N3 Ir1 N4 C25 -39(4) . .
N2 Ir1 N4 C25 99.8(12) 2_656 .
N1 Ir1 N4 C25 175.1(11) . .
C35 C36 N5 C32 -1(2) . .
C35 C36 N5 Ir2 178.1(11) . .
C33 C32 N5 C36 0.8(18) . .
C31 C32 N5 C36 179.8(11) . .
C33 C32 N5 Ir2 -178.0(8) . .
C31 C32 N5 Ir2 1.0(13) . .
C37 Ir2 N5 C36 171(5) . .
C48 Ir2 N5 C36 6.2(13) . .
N7 Ir2 N5 C36 100.4(12) . .
N8 Ir2 N5 C36 -74.4(12) . .
N6 Ir2 N5 C36 -175.7(12) 2_767 .
C37 Ir2 N5 C32 -11(6) . .
C48 Ir2 N5 C32 -175.1(10) . .
N7 Ir2 N5 C32 -80.9(10) . .
N8 Ir2 N5 C32 104.3(10) . .
N6 Ir2 N5 C32 3.0(8) 2_767 .
C31 C30 N6 C31 0.2(16) . 2_767
C31 C30 N6 Ir2 -170.2(7) . 2_767
C44 C43 N7 C47 -5(2) . .
C42 C43 N7 C47 177.1(15) . .
C44 C43 N7 Ir2 175.8(12) . .
C42 C43 N7 Ir2 -2.1(19) . .
C46 C47 N7 C43 5(2) . .
C46 C47 N7 Ir2 -176.2(12) . .
C37 Ir2 N7 C43 1.4(12) . .
C48 Ir2 N7 C43 -87.0(13) . .
N8 Ir2 N7 C43 -42(4) . .
N6 Ir2 N7 C43 99.9(12) 2_767 .
N5 Ir2 N7 C43 175.1(12) . .
C37 Ir2 N7 C47 -177.8(15) . .
C48 Ir2 N7 C47 93.9(14) . .
N8 Ir2 N7 C47 139(3) . .
N6 Ir2 N7 C47 -79.3(14) 2_767 .
N5 Ir2 N7 C47 -4.0(14) . .
C57 C58 N8 C54 1(2) . .
C57 C58 N8 Ir2 -176.7(10) . .
C55 C54 N8 C58 -1(2) . .
C53 C54 N8 C58 179.9(13) . .
C55 C54 N8 Ir2 177.0(10) . .
C53 C54 N8 Ir2 -2.1(16) . .
C37 Ir2 N8 C58 90.8(12) . .
C48 Ir2 N8 C58 179.1(13) . .
N7 Ir2 N8 C58 134(4) . .
N6 Ir2 N8 C58 -7.7(12) 2_767 .
N5 Ir2 N8 C58 -83.2(12) . .
C37 Ir2 N8 C54 -87.2(11) . .
C48 Ir2 N8 C54 1.1(11) . .
N7 Ir2 N8 C54 -44(4) . .
N6 Ir2 N8 C54 174.3(10) 2_767 .
N5 Ir2 N8 C54 98.8(10) . .
